data_7239134
loop_
_publ_author_name
'Kacharov, Alexey D.'
'Yemets, Sergiy V.'
'Nemykin, Victor N.'
'Kacharova, Liliya M.'
'Fokin, Andrey A.'
'Krasutsky, Pavel A.'

_publ_section_title
;
 Stereoselectivity of A-ring contraction for 3-oxotriterpenoids
;
_journal_issue 41
_journal_name_full 'RSC Advances'
_journal_page_first 19057
_journal_paper_doi 10.1039/c3ra42929f
_journal_volume 3
_journal_year 2013
_chemical_absolute_configuration unk
_chemical_formula_moiety 'C31 H50 O4'
_chemical_formula_sum 'C31 H50 O4'
_chemical_formula_weight 486.74
_space_group_IT_number 4
_space_group_name_Hall 'P 2yb'
_space_group_name_H-M_alt 'P 1 21 1'
_symmetry_cell_setting monoclinic
_symmetry_space_group_name_Hall 'P 2yb'
_symmetry_space_group_name_H-M 'P 1 21 1'
_atom_sites_solution_hydrogens difmap
_atom_sites_solution_primary direct
_cell_angle_alpha 90
_cell_angle_beta 90.01(3)
_cell_angle_gamma 90
_cell_formula_units_Z 2
_cell_length_a 7.4870(15)
_cell_length_b 16.276(3)
_cell_length_c 11.153(2)
_cell_measurement_reflns_used 25
_cell_measurement_temperature 298
_cell_measurement_theta_max 18
_cell_measurement_theta_min 15
_cell_volume 1359.1(4)
_computing_cell_refinement 'USER DEFINED CELL REFINEMENT'
_computing_data_collection 'USER DEFINED DATA COLLECTION'
_computing_data_reduction 'USER DEFINED DATA REDUCTION'
_computing_molecular_graphics 'CAMERON (Watkin et al., 1996)'
_computing_publication_material 'CRYSTALS (Betteridge et al., 2003)'
_computing_structure_refinement 'CRYSTALS (Betteridge et al., 2003)'
_computing_structure_solution 'SIR92 (Altomare et al., 1994)'
_diffrn_ambient_temperature 298
_diffrn_measured_fraction_theta_full 0.999
_diffrn_measured_fraction_theta_max 0.999
_diffrn_measurement_device Serial
_diffrn_measurement_device_type Unknown
_diffrn_measurement_method \w/2\q
_diffrn_radiation_monochromator graphite
_diffrn_radiation_type 'Mo K\a'
_diffrn_radiation_wavelength 0.71073
_diffrn_reflns_av_R_equivalents 0.000
_diffrn_reflns_limit_h_max 9
_diffrn_reflns_limit_h_min -9
_diffrn_reflns_limit_k_max 0
_diffrn_reflns_limit_k_min -21
_diffrn_reflns_limit_l_max 0
_diffrn_reflns_limit_l_min -14
_diffrn_reflns_number 3262
_diffrn_reflns_theta_full 27.520
_diffrn_reflns_theta_max 27.520
_diffrn_reflns_theta_min 2.503
_diffrn_standards_decay_% 0.00
_diffrn_standards_interval_count 150
_diffrn_standards_number 3
_exptl_absorpt_coefficient_mu 0.076
_exptl_absorpt_correction_T_max 0.98
_exptl_absorpt_correction_T_min 0.84
_exptl_absorpt_correction_type psi-scan
_exptl_absorpt_process_details '(North et al., 1968)'
_exptl_crystal_colour colorless
_exptl_crystal_density_diffrn 1.189
_exptl_crystal_density_method 'not measured'
_exptl_crystal_description block
_exptl_crystal_F_000 536
_exptl_crystal_size_max 0.510
_exptl_crystal_size_mid 0.430
_exptl_crystal_size_min 0.220
_refine_diff_density_max 0.46
_refine_diff_density_min -0.34
_refine_ls_extinction_method None
_refine_ls_goodness_of_fit_ref 0.9688
_refine_ls_hydrogen_treatment constr
_refine_ls_matrix_type full
_refine_ls_number_parameters 316
_refine_ls_number_reflns 3237
_refine_ls_number_restraints 1
_refine_ls_R_factor_all 0.0923
_refine_ls_R_factor_gt 0.0797
_refine_ls_shift/su_max 0.0000812
_refine_ls_shift/su_mean 0.0000118
_refine_ls_structure_factor_coef Fsqd
_refine_ls_weighting_details
;
 Method, part 1, Chebychev polynomial, (Watkin, 1994, Prince, 1982) 
 [weight] = 1.0/[A~0~*T~0~(x)+A~1~*T~1~(x) ... +A~n-1~]*T~n-1~(x)] 
 where A~i~ are the Chebychev coefficients listed below and x= Fcalc/Fmax 
 Method = Robust Weighting (Prince, 1982) 
 W = [weight] * [1-(deltaF/6*sigmaF)^2^]^2^ 
 A~i~ are: 
 8.84 11.7 3.37 
;
_refine_ls_weighting_scheme calc
_refine_ls_wR_factor_all 0.1995
_refine_ls_wR_factor_gt 0.1774
_refine_ls_wR_factor_ref 0.1995
_reflns_limit_h_max 9
_reflns_limit_h_min -9
_reflns_limit_k_max 21
_reflns_limit_k_min 0
_reflns_limit_l_max 14
_reflns_limit_l_min 0
_reflns_number_gt 2631
_reflns_number_total 3252
_reflns_threshold_expression I>2.0\s(I)
_oxford_diffrn_Wilson_B_factor 3.46
_oxford_diffrn_Wilson_scale 3.87
_oxford_refine_ls_r_factor_ref 0.0923
_oxford_refine_ls_scale 0.5570(19)
_oxford_reflns_number_all 3237
_oxford_reflns_threshold_expression_ref I>-10.0\s(I)
_cod_data_source_file c3ra42929f.txt
_cod_data_source_block 1
_cod_original_cell_volume 1359.1(5)
_cod_original_sg_symbol_H-M 'P 1 21 1 '
_cod_database_code 7239134

loop_
_symmetry_equiv_pos_as_xyz
x,y,z
-x,y+1/2,-z

loop_
_atom_site_label
_atom_site_type_symbol
_atom_site_fract_x
_atom_site_fract_y
_atom_site_fract_z
_atom_site_U_iso_or_equiv
_atom_site_occupancy
_atom_site_adp_type
_atom_site_refinement_flags_posn
C10 C -0.6101(5) 0.3454(3) -0.6288(3) 0.0348 1.0000 Uani .
C9 C -0.6428(5) 0.2647(2) -0.6982(3) 0.0327 1.0000 Uani .
C8 C -0.8442(5) 0.2379(3) -0.7062(3) 0.0345 1.0000 Uani .
C14 C -0.8583(5) 0.1644(3) -0.8003(4) 0.0361 1.0000 Uani .
C13 C -0.7391(5) 0.0922(2) -0.7550(4) 0.0362 1.0000 Uani .
C18 C -0.7561(6) 0.0151(3) -0.8346(4) 0.0381 1.0000 Uani .
C17 C -0.9508(6) -0.0127(3) -0.8547(4) 0.0460 1.0000 Uani .
C16 C -1.0745(6) 0.0571(4) -0.8885(6) 0.0564 1.0000 Uani .
C15 C -1.0540(6) 0.1329(4) -0.8089(5) 0.0540 1.0000 Uani .
C28 C -0.9868(9) -0.0526(4) -0.7307(5) 0.0667 1.0000 Uani .
O1 O -0.8190(7) -0.0820(3) -0.6866(3) 0.0676 1.0000 Uani .
C19 C -0.6830(7) -0.0620(3) -0.7752(4) 0.0450 1.0000 Uani .
C20 C -0.6595(8) -0.1347(3) -0.8614(4) 0.0520 1.0000 Uani .
C21 C -0.8436(8) -0.1554(3) -0.9169(5) 0.0580 1.0000 Uani .
C22 C -0.9498(7) -0.0793(3) -0.9530(5) 0.0516 1.0000 Uani .
C29 C -0.5220(8) -0.1118(4) -0.9586(5) 0.0634 1.0000 Uani .
C30 C -0.5904(13) -0.2100(3) -0.7933(7) 0.0819 1.0000 Uani .
C12 C -0.5434(6) 0.1191(3) -0.7428(4) 0.0409 1.0000 Uani .
C11 C -0.5254(6) 0.1923(3) -0.6575(4) 0.0419 1.0000 Uani .
C27 C -0.8019(7) 0.1907(3) -0.9274(4) 0.0456 1.0000 Uani .
C7 C -0.9579(6) 0.3120(3) -0.7499(5) 0.0463 1.0000 Uani .
C6 C -0.9232(6) 0.3933(3) -0.6818(5) 0.0483 1.0000 Uani .
C5 C -0.7245(6) 0.4116(3) -0.6902(4) 0.0386 1.0000 Uani .
C4 C -0.6518(6) 0.4972(3) -0.6540(4) 0.0422 1.0000 Uani .
C3 C -0.4458(6) 0.4767(3) -0.6272(4) 0.0403 1.0000 Uani .
C1 C -0.4234(6) 0.3833(3) -0.6525(4) 0.0390 1.0000 Uani .
C2 C -0.3263(5) 0.5284(3) -0.7099(4) 0.0429 1.0000 Uani .
O4 O -0.2798(6) 0.6000(3) -0.6600(4) 0.0600 1.0000 Uani .
C31 C -0.1771(9) 0.6555(4) -0.7352(6) 0.0658 1.0000 Uani .
O3 O -0.2841(6) 0.5097(3) -0.8092(4) 0.0623 1.0000 Uani .
O2 O -0.4056(5) 0.4984(2) -0.5053(3) 0.0496 1.0000 Uani .
C23 C -0.6793(8) 0.5567(3) -0.7592(6) 0.0598 1.0000 Uani .
C24 C -0.7434(7) 0.5347(4) -0.5435(6) 0.0614 1.0000 Uani .
C26 C -0.9193(7) 0.2106(3) -0.5832(4) 0.0490 1.0000 Uani .
C25 C -0.6356(7) 0.3373(3) -0.4910(4) 0.0507 1.0000 Uani .
H91 H -0.6083 0.2775 -0.7814 0.0387 1.0000 Uiso R
H131 H -0.7815 0.0774 -0.6747 0.0418 1.0000 Uiso R
H181 H -0.6958 0.0244 -0.9118 0.0456 1.0000 Uiso R
H161 H -1.0480 0.0731 -0.9709 0.0680 1.0000 Uiso R
H162 H -1.1965 0.0382 -0.8825 0.0680 1.0000 Uiso R
H151 H -1.1285 0.1768 -0.8405 0.0649 1.0000 Uiso R
H152 H -1.0948 0.1190 -0.7286 0.0651 1.0000 Uiso R
H282 H -1.0734 -0.0973 -0.7386 0.0801 1.0000 Uiso R
H281 H -1.0343 -0.0118 -0.6759 0.0800 1.0000 Uiso R
H191 H -0.5687 -0.0504 -0.7340 0.0536 1.0000 Uiso R
H212 H -0.8247 -0.1892 -0.9875 0.0708 1.0000 Uiso R
H211 H -0.9125 -0.1867 -0.8583 0.0712 1.0000 Uiso R
H221 H -1.0726 -0.0959 -0.9674 0.0627 1.0000 Uiso R
H222 H -0.8994 -0.0555 -1.0259 0.0630 1.0000 Uiso R
H291 H -0.4915 -0.1592 -1.0054 0.0948 1.0000 Uiso R
H292 H -0.5707 -0.0701 -1.0117 0.0950 1.0000 Uiso R
H293 H -0.4154 -0.0909 -0.9210 0.0950 1.0000 Uiso R
H301 H -0.5981 -0.2584 -0.8431 0.1250 1.0000 Uiso R
H302 H -0.6613 -0.2189 -0.7219 0.1249 1.0000 Uiso R
H303 H -0.4669 -0.2022 -0.7702 0.1250 1.0000 Uiso R
H121 H -0.4982 0.1334 -0.8219 0.0499 1.0000 Uiso R
H122 H -0.4762 0.0730 -0.7114 0.0503 1.0000 Uiso R
H112 H -0.4026 0.2098 -0.6555 0.0500 1.0000 Uiso R
H111 H -0.5623 0.1758 -0.5773 0.0502 1.0000 Uiso R
H271 H -0.7930 0.1423 -0.9763 0.0689 1.0000 Uiso R
H272 H -0.8887 0.2273 -0.9611 0.0692 1.0000 Uiso R
H273 H -0.6875 0.2164 -0.9245 0.0689 1.0000 Uiso R
H71 H -0.9323 0.3218 -0.8339 0.0542 1.0000 Uiso R
H72 H -1.0834 0.2982 -0.7397 0.0536 1.0000 Uiso R
H62 H -0.9899 0.4373 -0.7184 0.0580 1.0000 Uiso R
H61 H -0.9592 0.3886 -0.5984 0.0580 1.0000 Uiso R
H51 H -0.6971 0.4069 -0.7762 0.0450 1.0000 Uiso R
H12 H -0.3888 0.3751 -0.7357 0.0455 1.0000 Uiso R
H11 H -0.3330 0.3599 -0.6009 0.0462 1.0000 Uiso R
H311 H -0.1449 0.7037 -0.6902 0.1000 1.0000 Uiso R
H313 H -0.2501 0.6718 -0.8022 0.1001 1.0000 Uiso R
H312 H -0.0717 0.6283 -0.7647 0.1003 1.0000 Uiso R
H233 H -0.6391 0.6110 -0.7355 0.0891 1.0000 Uiso R
H232 H -0.8041 0.5589 -0.7790 0.0887 1.0000 Uiso R
H231 H -0.6118 0.5380 -0.8269 0.0890 1.0000 Uiso R
H243 H -0.6945 0.5882 -0.5292 0.0931 1.0000 Uiso R
H242 H -0.8699 0.5395 -0.5599 0.0927 1.0000 Uiso R
H241 H -0.7250 0.4998 -0.4748 0.0930 1.0000 Uiso R
H263 H -1.0326 0.1861 -0.5940 0.0740 1.0000 Uiso R
H262 H -0.9303 0.2574 -0.5321 0.0741 1.0000 Uiso R
H261 H -0.8408 0.1713 -0.5462 0.0740 1.0000 Uiso R
H253 H -0.5765 0.3822 -0.4513 0.0748 1.0000 Uiso R
H252 H -0.7602 0.3399 -0.4727 0.0749 1.0000 Uiso R
H251 H -0.5861 0.2859 -0.4623 0.0747 1.0000 Uiso R
H21 H -0.3034 0.4837 -0.4898 0.0739 1.0000 Uiso R

loop_
_atom_site_aniso_label
_atom_site_aniso_U_11
_atom_site_aniso_U_22
_atom_site_aniso_U_33
_atom_site_aniso_U_23
_atom_site_aniso_U_13
_atom_site_aniso_U_12
C10 0.0399(18) 0.0330(18) 0.0315(17) -0.0009(14) -0.0009(14) 0.0033(15)
C9 0.0342(17) 0.0312(17) 0.0328(17) -0.0010(14) -0.0034(13) 0.0060(14)
C8 0.0322(17) 0.0388(19) 0.0325(17) -0.0043(14) -0.0006(13) 0.0037(15)
C14 0.0314(16) 0.0397(19) 0.0372(18) -0.0023(16) 0.0014(13) 0.0030(15)
C13 0.0384(18) 0.0319(18) 0.0383(19) 0.0012(15) -0.0053(14) -0.0008(15)
C18 0.0388(19) 0.0377(19) 0.0378(18) -0.0027(16) 0.0008(15) -0.0017(16)
C17 0.045(2) 0.044(2) 0.049(2) -0.0134(19) 0.0066(18) -0.0085(19)
C16 0.035(2) 0.065(3) 0.069(3) -0.023(3) -0.0079(19) -0.003(2)
C15 0.033(2) 0.060(3) 0.070(3) -0.020(3) -0.0030(18) 0.0034(19)
C28 0.077(4) 0.065(3) 0.057(3) -0.012(3) 0.028(3) -0.021(3)
O1 0.103(3) 0.060(2) 0.0403(18) 0.0040(17) 0.0135(19) -0.013(2)
C19 0.063(3) 0.035(2) 0.0363(19) -0.0014(17) -0.0061(18) -0.0022(18)
C20 0.075(3) 0.036(2) 0.045(2) -0.0062(19) -0.007(2) 0.006(2)
C21 0.071(3) 0.043(3) 0.060(3) -0.010(2) -0.002(2) -0.006(2)
C22 0.047(2) 0.056(3) 0.051(3) -0.017(2) 0.0011(18) -0.010(2)
C29 0.064(3) 0.065(3) 0.061(3) -0.017(3) 0.004(2) 0.012(3)
C30 0.139(7) 0.033(2) 0.074(4) -0.006(3) -0.026(4) 0.016(3)
C12 0.0383(19) 0.0327(19) 0.052(2) -0.0073(17) -0.0069(16) 0.0066(15)
C11 0.0400(19) 0.0352(19) 0.050(2) -0.0006(18) -0.0151(16) 0.0013(16)
C27 0.053(2) 0.049(2) 0.0347(19) 0.0006(17) -0.0056(16) 0.005(2)
C7 0.0345(19) 0.046(2) 0.058(3) -0.005(2) -0.0084(17) 0.0050(18)
C6 0.039(2) 0.043(2) 0.062(3) -0.009(2) -0.0038(19) 0.0100(18)
C5 0.042(2) 0.0321(18) 0.0418(19) -0.0030(15) 0.0015(15) 0.0077(16)
C4 0.041(2) 0.037(2) 0.049(2) -0.0066(17) 0.0079(17) 0.0022(17)
C3 0.0424(19) 0.0370(19) 0.042(2) -0.0069(16) 0.0015(16) 0.0007(16)
C1 0.0400(19) 0.0308(17) 0.046(2) -0.0050(15) -0.0032(16) 0.0067(15)
C2 0.0367(19) 0.046(2) 0.046(2) -0.0026(18) 0.0006(16) 0.0016(17)
O4 0.074(2) 0.056(2) 0.0505(19) -0.0066(16) 0.0113(17) -0.0167(19)
C31 0.078(4) 0.059(3) 0.060(3) 0.004(3) 0.008(3) -0.018(3)
O3 0.073(2) 0.062(2) 0.052(2) -0.0083(18) 0.0154(17) -0.005(2)
O2 0.0612(19) 0.0483(18) 0.0394(16) -0.0057(13) -0.0022(14) 0.0015(15)
C23 0.060(3) 0.045(3) 0.074(4) 0.015(2) -0.006(3) 0.012(2)
C24 0.053(3) 0.062(3) 0.070(3) -0.028(3) 0.009(2) 0.009(2)
C26 0.051(2) 0.056(3) 0.040(2) -0.0019(19) 0.0120(18) -0.010(2)
C25 0.067(3) 0.054(3) 0.0315(18) -0.0036(18) -0.0024(18) 0.000(2)

loop_
_atom_type_symbol
_atom_type_scat_dispersion_real
_atom_type_scat_dispersion_imag
_atom_type_scat_Cromer_Mann_a1
_atom_type_scat_Cromer_Mann_b1
_atom_type_scat_Cromer_Mann_a2
_atom_type_scat_Cromer_Mann_b2
_atom_type_scat_Cromer_Mann_a3
_atom_type_scat_Cromer_Mann_b3
_atom_type_scat_Cromer_Mann_a4
_atom_type_scat_Cromer_Mann_b4
_atom_type_scat_Cromer_Mann_c
_atom_type_scat_source
C 0.0033 0.0016 2.3100 20.8439 1.0200 10.2075 1.5886 0.5687 0.8650 51.6512 0.2156 'International Tables Vol C 4.2.6.8 and 6.1.1.4'
H 0.0000 0.0000 0.4930 10.5109 0.3229 26.1257 0.1402 3.1424 0.0408 57.7998 0.0030 'International Tables Vol C 4.2.6.8 and 6.1.1.4'
O 0.0106 0.0060 3.0485 13.2771 2.2868 5.7011 1.5463 0.3239 0.8670 32.9089 0.2508 'International Tables Vol C 4.2.6.8 and 6.1.1.4'

loop_
_geom_angle_atom_site_label_1
_geom_angle_atom_site_label_2
_geom_angle_atom_site_label_3
_geom_angle
_geom_angle_publ_flag
C9 C10 C5 106.5(3) yes
C9 C10 C1 113.3(3) yes
C5 C10 C1 98.5(3) yes
C9 C10 C25 113.8(4) yes
C5 C10 C25 115.5(4) yes
C1 C10 C25 108.2(4) yes
C10 C9 C8 114.7(3) yes
C10 C9 C11 114.4(3) yes
C8 C9 C11 110.5(3) yes
C10 C9 H91 104.5 no
C8 C9 H91 104.9 no
C11 C9 H91 106.8 no
C9 C8 C14 108.0(3) yes
C9 C8 C7 109.1(3) yes
C14 C8 C7 109.8(3) yes
C9 C8 C26 112.2(3) yes
C14 C8 C26 110.1(4) yes
C7 C8 C26 107.5(4) yes
C8 C14 C13 108.3(3) yes
C8 C14 C15 110.5(3) yes
C13 C14 C15 108.1(4) yes
C8 C14 C27 112.3(4) yes
C13 C14 C27 110.5(3) yes
C15 C14 C27 107.0(4) yes
C14 C13 C18 112.3(3) yes
C14 C13 C12 111.0(3) yes
C18 C13 C12 111.2(3) yes
C14 C13 H131 107.2 no
C18 C13 H131 107.5 no
C12 C13 H131 107.3 no
C13 C18 C17 113.6(3) yes
C13 C18 C19 113.0(3) yes
C17 C18 C19 99.2(4) yes
C13 C18 H181 110.0 no
C17 C18 H181 110.6 no
C19 C18 H181 110.0 no
C18 C17 C16 113.2(4) yes
C18 C17 C28 99.1(4) yes
C16 C17 C28 115.4(5) yes
C18 C17 C22 107.8(4) yes
C16 C17 C22 110.7(4) yes
C28 C17 C22 110.0(4) yes
C17 C16 C15 113.6(4) yes
C17 C16 H161 108.0 no
C15 C16 H161 108.2 no
C17 C16 H162 108.7 no
C15 C16 H162 108.2 no
H161 C16 H162 110.0 no
C16 C15 C14 113.4(4) yes
C16 C15 H151 109.0 no
C14 C15 H151 108.8 no
C16 C15 H152 108.3 no
C14 C15 H152 108.4 no
H151 C15 H152 108.9 no
C17 C28 O1 107.1(4) yes
C17 C28 H282 110.3 no
O1 C28 H282 111.3 no
C17 C28 H281 109.9 no
O1 C28 H281 109.5 no
H282 C28 H281 108.8 no
C28 O1 C19 107.8(4) yes
C18 C19 O1 103.2(4) yes
C18 C19 C20 113.8(4) yes
O1 C19 C20 109.5(4) yes
C18 C19 H191 110.9 no
O1 C19 H191 109.4 no
C20 C19 H191 109.8 no
C19 C20 C21 108.5(4) yes
C19 C20 C29 109.3(4) yes
C21 C20 C29 111.5(5) yes
C19 C20 C30 110.2(4) yes
C21 C20 C30 108.9(5) yes
C29 C20 C30 108.4(5) yes
C20 C21 C22 113.1(4) yes
C20 C21 H212 108.6 no
C22 C21 H212 108.8 no
C20 C21 H211 108.4 no
C22 C21 H211 108.9 no
H212 C21 H211 109.0 no
C17 C22 C21 112.7(4) yes
C17 C22 H221 107.9 no
C21 C22 H221 108.1 no
C17 C22 H222 108.4 no
C21 C22 H222 109.9 no
H221 C22 H222 109.8 no
C20 C29 H291 110.4 no
C20 C29 H292 110.3 no
H291 C29 H292 108.6 no
C20 C29 H293 109.4 no
H291 C29 H293 108.9 no
H292 C29 H293 109.2 no
C20 C30 H301 110.4 no
C20 C30 H302 110.0 no
H301 C30 H302 108.5 no
C20 C30 H303 110.5 no
H301 C30 H303 108.5 no
H302 C30 H303 108.9 no
C13 C12 C11 111.2(3) yes
C13 C12 H121 108.7 no
C11 C12 H121 110.3 no
C13 C12 H122 107.8 no
C11 C12 H122 109.4 no
H121 C12 H122 109.4 no
C9 C11 C12 111.3(3) yes
C9 C11 H112 109.0 no
C12 C11 H112 109.2 no
C9 C11 H111 108.6 no
C12 C11 H111 109.4 no
H112 C11 H111 109.3 no
C14 C27 H271 108.3 no
C14 C27 H272 110.4 no
H271 C27 H272 109.5 no
C14 C27 H273 109.7 no
H271 C27 H273 108.4 no
H272 C27 H273 110.4 no
C8 C7 C6 114.7(4) yes
C8 C7 H71 108.8 no
C6 C7 H71 107.5 no
C8 C7 H72 108.2 no
C6 C7 H72 107.6 no
H71 C7 H72 110.1 no
C7 C6 C5 107.6(4) yes
C7 C6 H62 109.9 no
C5 C6 H62 109.6 no
C7 C6 H61 110.8 no
C5 C6 H61 110.2 no
H62 C6 H61 108.7 no
C10 C5 C6 112.4(4) yes
C10 C5 C4 108.6(3) yes
C6 C5 C4 120.3(3) yes
C10 C5 H51 105.3 no
C6 C5 H51 104.4 no
C4 C5 H51 104.5 no
C5 C4 C3 101.5(3) yes
C5 C4 C23 108.8(4) yes
C3 C4 C23 113.7(4) yes
C5 C4 C24 114.2(4) yes
C3 C4 C24 111.2(4) yes
C23 C4 C24 107.6(4) yes
C4 C3 C1 105.9(3) yes
C4 C3 C2 109.5(4) yes
C1 C3 C2 111.3(4) yes
C4 C3 O2 109.0(3) yes
C1 C3 O2 112.8(4) yes
C2 C3 O2 108.2(3) yes
C10 C1 C3 105.1(3) yes
C10 C1 H12 110.4 no
C3 C1 H12 109.6 no
C10 C1 H11 111.9 no
C3 C1 H11 110.7 no
H12 C1 H11 109.1 no
C3 C2 O4 112.3(4) yes
C3 C2 O3 125.0(4) yes
O4 C2 O3 122.7(5) yes
C2 O4 C31 116.1(4) yes
O4 C31 H311 109.8 no
O4 C31 H313 108.6 no
H311 C31 H313 108.7 no
O4 C31 H312 110.2 no
H311 C31 H312 110.3 no
H313 C31 H312 109.1 no
C3 O2 H21 108.8 no
C4 C23 H233 108.9 no
C4 C23 H232 109.2 no
H233 C23 H232 109.4 no
C4 C23 H231 109.3 no
H233 C23 H231 110.0 no
H232 C23 H231 110.1 no
C4 C24 H243 108.9 no
C4 C24 H242 108.5 no
H243 C24 H242 109.4 no
C4 C24 H241 109.9 no
H243 C24 H241 110.4 no
H242 C24 H241 109.7 no
C8 C26 H263 109.5 no
C8 C26 H262 109.4 no
H263 C26 H262 109.6 no
C8 C26 H261 110.4 no
H263 C26 H261 108.8 no
H262 C26 H261 109.1 no
C10 C25 H253 109.5 no
C10 C25 H252 109.1 no
H253 C25 H252 108.5 no
C10 C25 H251 110.7 no
H253 C25 H251 109.1 no
H252 C25 H251 109.9 no

loop_
_geom_bond_atom_site_label_1
_geom_bond_atom_site_label_2
_geom_bond_distance
_geom_bond_publ_flag
C10 C9 1.544(5) yes
C10 C5 1.537(5) yes
C10 C1 1.551(6) yes
C10 C25 1.554(6) yes
C9 C8 1.572(5) yes
C9 C11 1.539(5) yes
C9 H91 0.985 no
C8 C14 1.595(5) yes
C8 C7 1.556(6) yes
C8 C26 1.548(6) yes
C14 C13 1.559(5) yes
C14 C15 1.555(6) yes
C14 C27 1.540(6) yes
C13 C18 1.542(5) yes
C13 C12 1.536(5) yes
C13 H131 0.980 no
C18 C17 1.543(6) yes
C18 C19 1.522(6) yes
C18 H181 0.984 no
C17 C16 1.514(7) yes
C17 C28 1.551(8) yes
C17 C22 1.541(6) yes
C16 C15 1.527(7) yes
C16 H161 0.976 no
C16 H162 0.966 no
C15 H151 0.972 no
C15 H152 0.973 no
C28 O1 1.432(9) yes
C28 H282 0.979 no
C28 H281 0.970 no
O1 C19 1.456(6) yes
C19 C20 1.534(6) yes
C19 H191 0.989 no
C20 C21 1.548(8) yes
C20 C29 1.541(8) yes
C20 C30 1.532(7) yes
C21 C22 1.527(8) yes
C21 H212 0.970 no
C21 H211 0.976 no
C22 H221 0.972 no
C22 H222 0.976 no
C29 H291 0.959 no
C29 H292 0.972 no
C29 H293 0.964 no
C30 H301 0.966 no
C30 H302 0.968 no
C30 H303 0.968 no
C12 C11 1.530(6) yes
C12 H121 0.973 no
C12 H122 0.969 no
C11 H112 0.962 no
C11 H111 0.974 no
C27 H271 0.961 no
C27 H272 0.959 no
C27 H273 0.954 no
C7 C6 1.547(7) yes
C7 H71 0.969 no
C7 H72 0.973 no
C6 C5 1.520(6) yes
C6 H62 0.964 no
C6 H61 0.972 no
C5 C4 1.549(6) yes
C5 H51 0.984 no
C4 C3 1.606(6) yes
C4 C23 1.535(7) yes
C4 C24 1.537(6) yes
C3 C1 1.555(6) yes
C3 C2 1.535(6) yes
C3 O2 1.437(5) yes
C1 H12 0.973 no
C1 H11 0.966 no
C2 O4 1.338(6) yes
C2 O3 1.192(6) yes
O4 C31 1.453(6) yes
C31 H311 0.963 no
C31 H313 0.963 no
C31 H312 0.962 no
O2 H21 0.820 no
C23 H233 0.970 no
C23 H232 0.961 no
C23 H231 0.958 no
C24 H243 0.958 no
C24 H242 0.968 no
C24 H241 0.964 no
C26 H263 0.945 no
C26 H262 0.954 no
C26 H261 0.962 no
C25 H253 0.961 no
C25 H252 0.956 no
C25 H251 0.970 no

loop_
_geom_hbond_atom_site_label_D
_geom_hbond_atom_site_label_H
_geom_hbond_atom_site_label_A
_geom_hbond_site_symmetry_A
_geom_hbond_angle_DHA
_geom_hbond_distance_DH
_geom_hbond_distance_HA
_geom_hbond_distance_DA
_geom_hbond_publ_flag
C22 H222 O3 2_443 169.08 0.976 2.528 3.492(7) yes
C23 H231 O3 . 120.90 0.958 2.504 3.107(7) yes
C25 H253 O2 . 137.73 0.961 2.361 3.140(7) yes
O2 H21 O1 2_454 130.73 0.820 2.419 3.019(7) yes
